data_7159940
loop_
_publ_author_name
'Eguchi, Shiori'
'Naoe, Mami'
'Kageyama, Asako'
'Imai, Yoshitane'
'Tohnai, Norimitsu'
'Yamazaki, Shoko'
'Nakata, Eiji'
'Takashima, Hiroshi'

_publ_section_title
;
 Circularly polarised luminescence from intramolecular excimer emission of
 bis-1,8-naphthalimide derivatives.
;
_journal_issue 21
_journal_name_full 'Organic &amp; biomolecular chemistry'
_journal_page_first 4318
_journal_page_last 4325
_journal_paper_doi 10.1039/d4ob00413b
_journal_volume 22
_journal_year 2024
_chemical_formula_moiety 'C31 H24 N2 O6'
_chemical_formula_sum 'C31 H24 N2 O6'
_chemical_formula_weight 520.52
_space_group_crystal_system monoclinic
_space_group_IT_number 4
_space_group_name_Hall 'P 2yb'
_space_group_name_H-M_alt 'P 1 21 1'
_atom_sites_solution_hydrogens difmap
_atom_sites_solution_primary iterative
_audit_creation_date 2022-07-22
_audit_creation_method
;
Olex2 1.5
(compiled 2022.04.07 svn.rca3783a0 for OlexSys, GUI svn.r6498)
;
_audit_update_record
;
2022-07-22 deposited with the CCDC.	2024-05-07 downloaded from the CCDC.
;
_cell_angle_alpha 90
_cell_angle_beta 96.299(3)
_cell_angle_gamma 90
_cell_formula_units_Z 2
_cell_length_a 7.4391(3)
_cell_length_b 15.3129(6)
_cell_length_c 10.5379(4)
_cell_measurement_reflns_used 2948
_cell_measurement_temperature 293(2)
_cell_measurement_theta_max 74.466
_cell_measurement_theta_min 4.221
_cell_volume 1193.17(8)
_computing_molecular_graphics 'Olex2 1.5 (Dolomanov et al., 2009)'
_computing_publication_material 'Olex2 1.5 (Dolomanov et al., 2009)'
_computing_structure_refinement 'olex2.refine 1.5 (Bourhis et al., 2015)'
_computing_structure_solution 'olex2.solve 1.5 (Bourhis et al., 2015)'
_diffrn_ambient_temperature 293(2)
_diffrn_measured_fraction_theta_full 0.998
_diffrn_measured_fraction_theta_max 0.959
_diffrn_measurement_device_type 'XtaLAB Pro: Kappa single'
_diffrn_measurement_method '\w scans'
_diffrn_radiation_type CuK\a
_diffrn_radiation_wavelength 1.54184
_diffrn_reflns_av_R_equivalents 0.0561
_diffrn_reflns_av_unetI/netI 0.0681
_diffrn_reflns_Laue_measured_fraction_full 0.998
_diffrn_reflns_Laue_measured_fraction_max 0.959
_diffrn_reflns_limit_h_max 8
_diffrn_reflns_limit_h_min -7
_diffrn_reflns_limit_k_max 14
_diffrn_reflns_limit_k_min -18
_diffrn_reflns_limit_l_max 13
_diffrn_reflns_limit_l_min -12
_diffrn_reflns_number 6209
_diffrn_reflns_point_group_measured_fraction_full 0.695
_diffrn_reflns_point_group_measured_fraction_max 0.657
_diffrn_reflns_theta_full 67.684
_diffrn_reflns_theta_max 74.466
_diffrn_reflns_theta_min 4.221
_exptl_absorpt_coefficient_mu 0.834
_exptl_crystal_colour coloress
_exptl_crystal_density_diffrn 1.449
_exptl_crystal_description plate
_exptl_crystal_F_000 544
_exptl_crystal_size_max 0.4
_exptl_crystal_size_mid 0.3
_exptl_crystal_size_min 0.1
_refine_diff_density_max 0.242
_refine_diff_density_min -0.328
_refine_diff_density_rms 0.068
_refine_ls_abs_structure_details
;
 Classical Flack method preferred over Parsons because s.u. lower.
;
_refine_ls_abs_structure_Flack 0.0(3)
_refine_ls_extinction_method none
_refine_ls_goodness_of_fit_ref 1.011
_refine_ls_hydrogen_treatment refall
_refine_ls_matrix_type full
_refine_ls_number_parameters 448
_refine_ls_number_reflns 3207
_refine_ls_number_restraints 1
_refine_ls_restrained_S_all 1.011
_refine_ls_R_factor_all 0.0553
_refine_ls_R_factor_gt 0.0521
_refine_ls_shift/su_max 0.000
_refine_ls_shift/su_mean 0.000
_refine_ls_structure_factor_coef Fsqd
_refine_ls_weighting_details 'w=1/[\s^2^(Fo^2^)+(0.0964P)^2^] where P=(Fo^2^+2Fc^2^)/3'
_refine_ls_weighting_scheme calc
_refine_ls_wR_factor_gt 0.1308
_refine_ls_wR_factor_ref 0.1338
_reflns_Friedel_coverage 0.319
_reflns_Friedel_fraction_full 0.367
_reflns_Friedel_fraction_max 0.331
_reflns_number_gt 2948
_reflns_number_total 3207
_reflns_threshold_expression 'I > 2\s(I)'
_cod_data_source_file d4ob00413b2.cif
_cod_data_source_block exp_3527
_cod_depositor_comments 'Adding full bibliography for 7159940.cif.'
_cod_database_code 7159940
_shelx_shelxl_version_number 2018/3
_shelx_space_group_comment
;
The symmetry employed for this shelxl refinement is uniquely defined
by the following loop, which should always be used as a source of
symmetry information in preference to the above space-group names.
They are only intended as comments.
;
_olex2_refinement_description
;
;
_olex2_submission_special_instructions 'No special instructions were received'

loop_
_space_group_symop_operation_xyz
'x, y, z'
'-x, y+1/2, -z'

loop_
_atom_site_label
_atom_site_type_symbol
_atom_site_fract_x
_atom_site_fract_y
_atom_site_fract_z
_atom_site_U_iso_or_equiv
_atom_site_adp_type
_atom_site_occupancy
_atom_site_site_symmetry_order
_atom_site_calc_flag
_atom_site_refinement_flags_posn
_atom_site_refinement_flags_adp
_atom_site_refinement_flags_occupancy
_atom_site_disorder_assembly
_atom_site_disorder_group
O001 O 0.5347(4) 0.62120(19) 0.0469(2) 0.0382(6) Uani 1 1 d . . . . .
O002 O 0.9219(4) 0.5639(2) 0.0732(3) 0.0417(7) Uani 1 1 d . . . . .
O003 O 0.7596(4) 0.43745(18) 0.3635(2) 0.0378(6) Uani 1 1 d . . . . .
O004 O 0.2484(4) 0.48745(19) 0.2850(3) 0.0392(6) Uani 1 1 d . . . . .
O005 O -0.0437(4) 0.2276(2) 0.2361(3) 0.0461(7) Uani 1 1 d . . . . .
N006 N 0.6461(4) 0.5302(2) 0.2059(3) 0.0291(6) Uani 1 1 d . . . . .
O007 O 0.8021(4) 0.4851(2) -0.0948(3) 0.0502(8) Uani 1 1 d . . . . .
N008 N 0.1178(4) 0.3530(2) 0.2608(3) 0.0311(6) Uani 1 1 d . . . . .
C009 C 0.6878(4) 0.5079(2) 0.3343(3) 0.0286(7) Uani 1 1 d . . . . .
C00A C 0.1029(4) 0.3434(2) 0.5278(3) 0.0281(7) Uani 1 1 d . . . . .
C00B C 0.0361(4) 0.2736(2) 0.4488(3) 0.0296(7) Uani 1 1 d . . . . .
C00C C 0.1008(4) 0.3372(3) 0.6614(3) 0.0324(7) Uani 1 1 d . . . . .
C00D C 0.1834(4) 0.4244(2) 0.3352(3) 0.0305(7) Uani 1 1 d . . . . .
C00E C 0.5633(4) 0.6083(2) 0.1615(3) 0.0305(7) Uani 1 1 d . . . . .
C00F C 0.1719(4) 0.4198(2) 0.4738(3) 0.0288(7) Uani 1 1 d . . . . .
C00G C 0.6407(4) 0.5712(2) 0.4297(3) 0.0299(7) Uani 1 1 d . . . . .
C00H C 0.0293(5) 0.2807(3) 0.3094(4) 0.0330(8) Uani 1 1 d . . . . .
C00I C 0.5190(4) 0.6714(2) 0.2589(3) 0.0303(7) Uani 1 1 d . . . . .
C00J C 0.5552(5) 0.6510(2) 0.3895(3) 0.0295(7) Uani 1 1 d . . . . .
C00K C 0.2239(5) 0.4838(3) 0.6835(4) 0.0405(9) Uani 1 1 d . . . . .
C00L C 0.5081(5) 0.7115(3) 0.4824(4) 0.0350(8) Uani 1 1 d . . . . .
C00M C 0.4298(5) 0.7928(3) 0.4402(4) 0.0388(9) Uani 1 1 d . . . . .
C00N C 0.2328(5) 0.4879(3) 0.5513(4) 0.0330(7) Uani 1 1 d . . . . .
C00O C 0.1268(5) 0.3553(3) 0.1216(3) 0.0340(8) Uani 1 1 d . . . . .
C00P C 0.1604(5) 0.4108(3) 0.7371(3) 0.0381(9) Uani 1 1 d . . . . .
C00Q C 0.6862(5) 0.4671(3) 0.1077(3) 0.0330(8) Uani 1 1 d . . . . .
C00R C 0.4436(5) 0.7503(3) 0.2219(4) 0.0351(8) Uani 1 1 d . . . . .
C00S C 0.8041(5) 0.5072(3) 0.0140(3) 0.0347(8) Uani 1 1 d . . . . .
C00T C 0.6784(5) 0.5530(3) 0.5579(3) 0.0350(8) Uani 1 1 d . . . . .
C00U C 0.4010(5) 0.8116(3) 0.3137(4) 0.0401(9) Uani 1 1 d . . . . .
C00V C 0.2856(5) 0.3016(3) 0.0822(3) 0.0319(7) Uani 1 1 d . . . . .
C00W C 0.5167(5) 0.4208(3) 0.0473(3) 0.0335(7) Uani 1 1 d . . . . .
C00X C -0.0241(5) 0.1981(3) 0.5023(4) 0.0351(8) Uani 1 1 d . . . . .
C00Y C 0.6270(6) 0.6116(3) 0.6500(4) 0.0434(9) Uani 1 1 d . . . . .
C00Z C -0.0190(5) 0.1904(3) 0.6351(4) 0.0377(8) Uani 1 1 d . . . . .
C010 C 0.0401(5) 0.2584(3) 0.7131(4) 0.0374(8) Uani 1 1 d . . . . .
C011 C 0.5414(5) 0.6886(3) 0.6125(4) 0.0416(9) Uani 1 1 d . . . . .
C012 C 0.4698(5) 0.3417(3) 0.1249(3) 0.0319(7) Uani 1 1 d . . . . .
C013 C 1.0543(6) 0.6007(4) -0.0016(5) 0.0531(12) Uani 1 1 d . . . . .
H00E H 0.537(6) 0.405(3) -0.040(4) 0.042(12) Uiso 1 1 d . . . . .
H00C H 0.265(4) 0.296(3) -0.020(3) 0.019(8) Uiso 1 1 d . . . . .
H00Y H 0.649(6) 0.598(3) 0.732(5) 0.038(11) Uiso 1 1 d . . . . .
H01A H 0.467(5) 0.354(3) 0.221(4) 0.029(10) Uiso 1 1 d . . . . .
H01C H 1.144(4) 0.643(2) 0.031(3) 0.006(7) Uiso 1 1 d . . . . .
H00Z H -0.051(7) 0.138(4) 0.676(5) 0.058(15) Uiso 1 1 d . . . . .
H00A H 0.133(5) 0.417(3) 0.100(4) 0.027(10) Uiso 1 1 d . . . . .
H00D H 0.274(6) 0.240(3) 0.117(4) 0.042(12) Uiso 1 1 d . . . . .
H00R H 0.422(7) 0.769(4) 0.123(5) 0.061(15) Uiso 1 1 d . . . . .
H010 H 0.048(6) 0.251(3) 0.807(5) 0.043(12) Uiso 1 1 d . . . . .
H01D H 0.994(7) 0.641(4) -0.081(5) 0.056(14) Uiso 1 1 d . . . . .
H00P H 0.157(6) 0.408(3) 0.834(4) 0.033(10) Uiso 1 1 d . . . . .
H00B H 0.013(6) 0.331(3) 0.084(4) 0.035(10) Uiso 1 1 d . . . . .
H00X H -0.068(6) 0.150(4) 0.447(5) 0.045(13) Uiso 1 1 d . . . . .
H00K H 0.249(6) 0.539(4) 0.740(5) 0.052(14) Uiso 1 1 d . . . . .
H00Q H 0.760(5) 0.420(3) 0.159(4) 0.027(9) Uiso 1 1 d . . . . .
H00T H 0.749(6) 0.493(3) 0.586(5) 0.044(12) Uiso 1 1 d . . . . .
H00M H 0.407(7) 0.834(4) 0.512(5) 0.058(15) Uiso 1 1 d . . . . .
H00F H 0.421(6) 0.467(3) 0.042(4) 0.040(12) Uiso 1 1 d . . . . .
H00N H 0.272(5) 0.538(3) 0.513(4) 0.033(10) Uiso 1 1 d . . . . .
H01B H 0.562(6) 0.289(3) 0.117(4) 0.040(12) Uiso 1 1 d . . . . .
H011 H 0.489(6) 0.731(3) 0.673(4) 0.039(11) Uiso 1 1 d . . . . .
H00U H 0.340(6) 0.868(4) 0.279(4) 0.046(13) Uiso 1 1 d . . . . .
H01E H 1.121(13) 0.546(8) -0.032(10) 0.14(3) Uiso 1 1 d . . . . .

loop_
_atom_site_aniso_label
_atom_site_aniso_U_11
_atom_site_aniso_U_22
_atom_site_aniso_U_33
_atom_site_aniso_U_23
_atom_site_aniso_U_13
_atom_site_aniso_U_12
O001 0.0457(14) 0.0388(16) 0.0311(12) 0.0082(11) 0.0086(10) 0.0105(12)
O002 0.0374(13) 0.0414(16) 0.0488(15) 0.0081(13) 0.0164(11) 0.0022(12)
O003 0.0427(14) 0.0328(15) 0.0380(13) 0.0075(11) 0.0041(10) 0.0082(11)
O004 0.0440(14) 0.0354(15) 0.0396(13) 0.0020(12) 0.0114(11) -0.0014(12)
O005 0.0529(16) 0.0440(17) 0.0420(14) -0.0165(13) 0.0085(12) -0.0136(14)
N006 0.0296(14) 0.0298(16) 0.0291(13) 0.0043(12) 0.0083(10) 0.0035(11)
O007 0.0555(16) 0.062(2) 0.0363(14) 0.0011(14) 0.0182(12) 0.0034(15)
N008 0.0315(13) 0.0315(16) 0.0313(14) -0.0051(12) 0.0077(11) 0.0017(12)
C009 0.0240(15) 0.0306(19) 0.0315(15) 0.0037(14) 0.0046(12) -0.0027(13)
C00A 0.0254(14) 0.0261(17) 0.0340(16) -0.0008(14) 0.0081(12) 0.0025(13)
C00B 0.0251(15) 0.0300(18) 0.0347(17) -0.0047(14) 0.0077(12) 0.0018(13)
C00C 0.0270(15) 0.035(2) 0.0361(17) -0.0017(16) 0.0079(12) 0.0029(14)
C00D 0.0274(15) 0.0291(18) 0.0357(17) -0.0017(15) 0.0063(12) 0.0042(14)
C00E 0.0277(15) 0.0297(19) 0.0356(17) 0.0056(15) 0.0102(13) 0.0020(13)
C00F 0.0245(14) 0.0279(17) 0.0345(16) -0.0066(14) 0.0053(12) 0.0010(13)
C00G 0.0290(15) 0.0296(18) 0.0321(16) -0.0031(14) 0.0072(12) -0.0076(13)
C00H 0.0308(17) 0.0322(19) 0.0366(18) -0.0051(15) 0.0071(13) -0.0002(15)
C00I 0.0257(16) 0.0301(19) 0.0362(17) 0.0017(15) 0.0090(13) -0.0005(13)
C00J 0.0263(15) 0.0270(18) 0.0362(17) -0.0024(14) 0.0078(13) -0.0066(13)
C00K 0.044(2) 0.037(2) 0.0405(19) -0.0095(17) 0.0063(16) -0.0011(17)
C00L 0.0311(17) 0.038(2) 0.0369(18) -0.0084(16) 0.0074(13) -0.0080(15)
C00M 0.0304(17) 0.036(2) 0.051(2) -0.0109(18) 0.0081(15) -0.0021(15)
C00N 0.0310(17) 0.0273(18) 0.0407(18) -0.0017(15) 0.0040(14) 0.0004(14)
C00O 0.0339(18) 0.037(2) 0.0306(16) -0.0014(15) 0.0026(13) 0.0051(15)
C00P 0.0404(19) 0.043(2) 0.0307(17) -0.0068(16) 0.0035(14) -0.0018(16)
C00Q 0.0343(17) 0.034(2) 0.0323(17) 0.0018(15) 0.0101(13) 0.0068(15)
C00R 0.0301(16) 0.030(2) 0.046(2) 0.0062(16) 0.0068(14) 0.0022(15)
C00S 0.0389(18) 0.034(2) 0.0332(16) 0.0056(15) 0.0123(14) 0.0117(15)
C00T 0.0327(17) 0.037(2) 0.0347(17) -0.0010(15) 0.0008(13) -0.0090(16)
C00U 0.0334(18) 0.029(2) 0.060(2) -0.0058(18) 0.0107(16) -0.0018(15)
C00V 0.0357(17) 0.032(2) 0.0293(15) -0.0006(14) 0.0076(12) 0.0045(15)
C00W 0.0385(18) 0.0326(19) 0.0299(16) -0.0003(14) 0.0063(13) 0.0036(15)
C00X 0.0300(17) 0.032(2) 0.0449(19) -0.0015(16) 0.0109(14) -0.0005(15)
C00Y 0.051(2) 0.046(2) 0.0338(19) -0.0053(18) 0.0031(16) -0.0134(19)
C00Z 0.0327(18) 0.034(2) 0.048(2) 0.0059(17) 0.0114(15) 0.0009(15)
C010 0.0343(18) 0.042(2) 0.0367(19) 0.0058(16) 0.0084(14) 0.0037(16)
C011 0.042(2) 0.043(2) 0.040(2) -0.0109(17) 0.0085(16) -0.0118(18)
C012 0.0319(16) 0.0309(19) 0.0334(16) 0.0013(14) 0.0060(13) 0.0055(15)
C013 0.045(2) 0.050(3) 0.069(3) 0.016(2) 0.027(2) 0.002(2)

loop_
_atom_type_symbol
_atom_type_description
_atom_type_scat_dispersion_real
_atom_type_scat_dispersion_imag
_atom_type_scat_source
C C 0.0181 0.0091 'International Tables Vol C Tables 4.2.6.8 and 6.1.1.4'
H H 0.0000 0.0000 'International Tables Vol C Tables 4.2.6.8 and 6.1.1.4'
N N 0.0311 0.0180 'International Tables Vol C Tables 4.2.6.8 and 6.1.1.4'
O O 0.0492 0.0322 'International Tables Vol C Tables 4.2.6.8 and 6.1.1.4'

loop_
_geom_angle_atom_site_label_1
_geom_angle_atom_site_label_2
_geom_angle_atom_site_label_3
_geom_angle
_geom_angle_site_symmetry_1
_geom_angle_site_symmetry_3
_geom_angle_publ_flag
C00S O002 C013 116.8(4) . . ?
C009 N006 C00E 125.1(3) . . ?
C009 N006 C00Q 118.7(3) . . ?
C00E N006 C00Q 116.2(3) . . ?
C00D N008 C00H 123.8(3) . . ?
C00D N008 C00O 119.1(3) . . ?
C00H N008 C00O 116.9(3) . . ?
O003 C009 N006 120.1(3) . . ?
O003 C009 C00G 122.7(3) . . ?
N006 C009 C00G 117.3(3) . . ?
C00B C00A C00C 119.7(3) . . ?
C00B C00A C00F 120.5(3) . . ?
C00C C00A C00F 119.9(3) . . ?
C00A C00B C00H 120.3(3) . . ?
C00X C00B C00A 120.1(3) . . ?
C00X C00B C00H 119.6(3) . . ?
C00A C00C C00P 117.9(3) . . ?
C00A C00C C010 118.6(3) . . ?
C010 C00C C00P 123.5(3) . . ?
O004 C00D N008 120.2(3) . . ?
O004 C00D C00F 122.2(3) . . ?
N008 C00D C00F 117.5(3) . . ?
O001 C00E N006 119.5(3) . . ?
O001 C00E C00I 123.8(3) . . ?
N006 C00E C00I 116.8(3) . . ?
C00A C00F C00D 119.9(3) . . ?
C00N C00F C00A 119.9(3) . . ?
C00N C00F C00D 120.2(3) . . ?
C00J C00G C009 119.8(3) . . ?
C00T C00G C009 120.0(3) . . ?
C00T C00G C00J 120.2(3) . . ?
O005 C00H N008 119.3(3) . . ?
O005 C00H C00B 123.6(3) . . ?
N008 C00H C00B 117.0(3) . . ?
C00J C00I C00E 120.2(3) . . ?
C00R C00I C00E 119.7(3) . . ?
C00R C00I C00J 120.1(3) . . ?
C00I C00J C00G 120.9(3) . . ?
C00I C00J C00L 119.6(3) . . ?
C00L C00J C00G 119.4(3) . . ?
C00N C00K H00K 120(3) . . ?
C00P C00K C00N 120.4(4) . . ?
C00P C00K H00K 119(3) . . ?
C00J C00L C00M 118.6(3) . . ?
C011 C00L C00J 118.6(4) . . ?
C011 C00L C00M 122.9(4) . . ?
C00L C00M H00M 114(3) . . ?
C00U C00M C00L 120.4(4) . . ?
C00U C00M H00M 125(3) . . ?
C00F C00N C00K 120.5(4) . . ?
C00F C00N H00N 118(3) . . ?
C00K C00N H00N 122(3) . . ?
N008 C00O C00V 112.1(3) . . ?
N008 C00O H00A 105(2) . . ?
N008 C00O H00B 105(3) . . ?
C00V C00O H00A 113(2) . . ?
C00V C00O H00B 111(3) . . ?
H00A C00O H00B 110(4) . . ?
C00C C00P H00P 119(3) . . ?
C00K C00P C00C 121.3(3) . . ?
C00K C00P H00P 120(3) . . ?
N006 C00Q C00S 111.6(3) . . ?
N006 C00Q C00W 112.2(3) . . ?
N006 C00Q H00Q 103(2) . . ?
C00S C00Q C00W 115.2(3) . . ?
C00S C00Q H00Q 109(2) . . ?
C00W C00Q H00Q 105(2) . . ?
C00I C00R C00U 120.5(4) . . ?
C00I C00R H00R 122(3) . . ?
C00U C00R H00R 118(3) . . ?
O002 C00S C00Q 110.7(3) . . ?
O007 C00S O002 124.7(3) . . ?
O007 C00S C00Q 124.2(4) . . ?
C00G C00T C00Y 120.4(4) . . ?
C00G C00T H00T 118(3) . . ?
C00Y C00T H00T 121(3) . . ?
C00M C00U C00R 120.7(4) . . ?
C00M C00U H00U 123(3) . . ?
C00R C00U H00U 116(3) . . ?
C00O C00V H00C 106.5(19) . . ?
C00O C00V H00D 108(3) . . ?
C012 C00V C00O 113.5(3) . . ?
C012 C00V H00C 110.4(18) . . ?
C012 C00V H00D 112(3) . . ?
H00C C00V H00D 106(3) . . ?
C00Q C00W H00E 107(3) . . ?
C00Q C00W H00F 104(3) . . ?
C012 C00W C00Q 111.9(3) . . ?
C012 C00W H00E 112(3) . . ?
C012 C00W H00F 113(3) . . ?
H00E C00W H00F 108(4) . . ?
C00B C00X C00Z 120.2(4) . . ?
C00B C00X H00X 120(3) . . ?
C00Z C00X H00X 120(3) . . ?
C00T C00Y H00Y 119(3) . . ?
C011 C00Y C00T 120.0(4) . . ?
C011 C00Y H00Y 121(3) . . ?
C00X C00Z H00Z 123(3) . . ?
C010 C00Z C00X 120.5(4) . . ?
C010 C00Z H00Z 117(3) . . ?
C00C C010 H010 120(3) . . ?
C00Z C010 C00C 120.8(3) . . ?
C00Z C010 H010 119(3) . . ?
C00L C011 H011 115(3) . . ?
C00Y C011 C00L 121.2(4) . . ?
C00Y C011 H011 124(3) . . ?
C00V C012 H01A 105(2) . . ?
C00V C012 H01B 104(2) . . ?
C00W C012 C00V 114.4(3) . . ?
C00W C012 H01A 114(2) . . ?
C00W C012 H01B 111(2) . . ?
H01A C012 H01B 107(3) . . ?
O002 C013 H01C 123.7(19) . . ?
O002 C013 H01D 113(3) . . ?
O002 C013 H01E 103(6) . . ?
H01C C013 H01D 96(4) . . ?
H01C C013 H01E 108(5) . . ?
H01D C013 H01E 113(6) . . ?

loop_
_geom_bond_atom_site_label_1
_geom_bond_atom_site_label_2
_geom_bond_distance
_geom_bond_site_symmetry_2
_geom_bond_publ_flag
O001 C00E 1.219(4) . ?
O002 C00S 1.339(5) . ?
O002 C013 1.442(5) . ?
O003 C009 1.228(5) . ?
O004 C00D 1.226(4) . ?
O005 C00H 1.209(5) . ?
N006 C009 1.397(4) . ?
N006 C00E 1.401(5) . ?
N006 C00Q 1.471(4) . ?
O007 C00S 1.194(5) . ?
N008 C00D 1.401(5) . ?
N008 C00H 1.412(5) . ?
N008 C00O 1.477(4) . ?
C009 C00G 1.466(5) . ?
C00A C00B 1.411(5) . ?
C00A C00C 1.414(5) . ?
C00A C00F 1.421(5) . ?
C00B C00H 1.468(5) . ?
C00B C00X 1.382(5) . ?
C00C C00P 1.423(5) . ?
C00C C010 1.418(5) . ?
C00D C00F 1.474(4) . ?
C00E C00I 1.473(5) . ?
C00F C00N 1.371(5) . ?
C00G C00J 1.420(5) . ?
C00G C00T 1.378(5) . ?
C00I C00J 1.407(5) . ?
C00I C00R 1.371(5) . ?
C00J C00L 1.420(5) . ?
C00K C00N 1.404(6) . ?
C00K C00P 1.360(6) . ?
C00K H00K 1.04(6) . ?
C00L C00M 1.425(6) . ?
C00L C011 1.410(5) . ?
C00M C00U 1.358(6) . ?
C00M H00M 1.02(6) . ?
C00N H00N 0.93(5) . ?
C00O C00V 1.533(5) . ?
C00O H00A 0.98(5) . ?
C00O H00B 0.97(4) . ?
C00P H00P 1.03(4) . ?
C00Q C00S 1.520(5) . ?
C00Q C00W 1.524(6) . ?
C00Q H00Q 1.03(4) . ?
C00R C00U 1.408(5) . ?
C00R H00R 1.07(5) . ?
C00T C00Y 1.405(6) . ?
C00T H00T 1.09(5) . ?
C00U H00U 1.02(5) . ?
C00V C012 1.524(5) . ?
C00V H00C 1.07(3) . ?
C00V H00D 1.02(5) . ?
C00W C012 1.522(5) . ?
C00W H00E 0.98(5) . ?
C00W H00F 1.00(5) . ?
C00X C00Z 1.401(5) . ?
C00X H00X 0.98(5) . ?
C00Y C011 1.376(7) . ?
C00Y H00Y 0.89(5) . ?
C00Z C010 1.369(6) . ?
C00Z H00Z 0.95(6) . ?
C010 H010 0.99(5) . ?
C011 H011 1.02(5) . ?
C012 H01A 1.03(4) . ?
C012 H01B 1.07(5) . ?
C013 H01C 0.97(3) . ?
C013 H01D 1.10(6) . ?
C013 H01E 1.05(11) . ?

loop_
_geom_torsion_atom_site_label_1
_geom_torsion_atom_site_label_2
_geom_torsion_atom_site_label_3
_geom_torsion_atom_site_label_4
_geom_torsion
_geom_torsion_site_symmetry_1
_geom_torsion_site_symmetry_2
_geom_torsion_site_symmetry_3
_geom_torsion_site_symmetry_4
_geom_torsion_publ_flag
O001 C00E C00I C00J 179.5(3) . . . . ?
O001 C00E C00I C00R -1.0(5) . . . . ?
O003 C009 C00G C00J -179.0(3) . . . . ?
O003 C009 C00G C00T 0.6(5) . . . . ?
O004 C00D C00F C00A -177.1(3) . . . . ?
O004 C00D C00F C00N 0.9(5) . . . . ?
N006 C009 C00G C00J 0.4(4) . . . . ?
N006 C009 C00G C00T -180.0(3) . . . . ?
N006 C00E C00I C00J -1.8(4) . . . . ?
N006 C00E C00I C00R 177.7(3) . . . . ?
N006 C00Q C00S O002 35.1(4) . . . . ?
N006 C00Q C00S O007 -151.1(4) . . . . ?
N006 C00Q C00W C012 -85.2(4) . . . . ?
N008 C00D C00F C00A 2.4(4) . . . . ?
N008 C00D C00F C00N -179.5(3) . . . . ?
N008 C00O C00V C012 -69.6(4) . . . . ?
C009 N006 C00E O001 179.3(3) . . . . ?
C009 N006 C00E C00I 0.6(4) . . . . ?
C009 N006 C00Q C00S -125.1(3) . . . . ?
C009 N006 C00Q C00W 103.9(3) . . . . ?
C009 C00G C00J C00I -1.7(4) . . . . ?
C009 C00G C00J C00L 179.3(3) . . . . ?
C009 C00G C00T C00Y -177.3(3) . . . . ?
C00A C00B C00H O005 -171.8(3) . . . . ?
C00A C00B C00H N008 9.9(4) . . . . ?
C00A C00B C00X C00Z -0.1(5) . . . . ?
C00A C00C C00P C00K -2.4(5) . . . . ?
C00A C00C C010 C00Z -1.4(5) . . . . ?
C00A C00F C00N C00K -1.4(5) . . . . ?
C00B C00A C00C C00P -176.8(3) . . . . ?
C00B C00A C00C C010 3.3(5) . . . . ?
C00B C00A C00F C00D -3.4(4) . . . . ?
C00B C00A C00F C00N 178.6(3) . . . . ?
C00B C00X C00Z C010 2.1(5) . . . . ?
C00C C00A C00B C00H 177.1(3) . . . . ?
C00C C00A C00B C00X -2.6(4) . . . . ?
C00C C00A C00F C00D 176.7(3) . . . . ?
C00C C00A C00F C00N -1.4(5) . . . . ?
C00D N008 C00H O005 170.4(3) . . . . ?
C00D N008 C00H C00B -11.2(5) . . . . ?
C00D N008 C00O C00V 101.1(4) . . . . ?
C00D C00F C00N C00K -179.4(3) . . . . ?
C00E N006 C009 O003 179.5(3) . . . . ?
C00E N006 C009 C00G 0.1(4) . . . . ?
C00E N006 C00Q C00S 56.6(4) . . . . ?
C00E N006 C00Q C00W -74.4(4) . . . . ?
C00E C00I C00J C00G 2.4(4) . . . . ?
C00E C00I C00J C00L -178.6(3) . . . . ?
C00E C00I C00R C00U -179.8(3) . . . . ?
C00F C00A C00B C00H -2.9(4) . . . . ?
C00F C00A C00B C00X 177.4(3) . . . . ?
C00F C00A C00C C00P 3.2(5) . . . . ?
C00F C00A C00C C010 -176.7(3) . . . . ?
C00G C00J C00L C00M 177.2(3) . . . . ?
C00G C00J C00L C011 -2.6(5) . . . . ?
C00G C00T C00Y C011 -1.3(5) . . . . ?
C00H N008 C00D O004 -175.3(3) . . . . ?
C00H N008 C00D C00F 5.2(4) . . . . ?
C00H N008 C00O C00V -83.8(4) . . . . ?
C00H C00B C00X C00Z -179.8(3) . . . . ?
C00I C00J C00L C00M -1.8(5) . . . . ?
C00I C00J C00L C011 178.3(3) . . . . ?
C00I C00R C00U C00M -1.5(5) . . . . ?
C00J C00G C00T C00Y 2.3(5) . . . . ?
C00J C00I C00R C00U -0.3(5) . . . . ?
C00J C00L C00M C00U 0.1(5) . . . . ?
C00J C00L C011 C00Y 3.7(5) . . . . ?
C00L C00M C00U C00R 1.6(5) . . . . ?
C00M C00L C011 C00Y -176.1(3) . . . . ?
C00N C00K C00P C00C -0.3(6) . . . . ?
C00O N008 C00D O004 -0.5(5) . . . . ?
C00O N008 C00D C00F 179.9(3) . . . . ?
C00O N008 C00H O005 -4.5(5) . . . . ?
C00O N008 C00H C00B 173.9(3) . . . . ?
C00O C00V C012 C00W -75.0(4) . . . . ?
C00P C00C C010 C00Z 178.7(4) . . . . ?
C00P C00K C00N C00F 2.2(6) . . . . ?
C00Q N006 C009 O003 1.4(4) . . . . ?
C00Q N006 C009 C00G -178.1(3) . . . . ?
C00Q N006 C00E O001 -2.4(5) . . . . ?
C00Q N006 C00E C00I 178.8(3) . . . . ?
C00Q C00W C012 C00V 170.3(3) . . . . ?
C00R C00I C00J C00G -177.1(3) . . . . ?
C00R C00I C00J C00L 2.0(5) . . . . ?
C00S C00Q C00W C012 145.7(3) . . . . ?
C00T C00G C00J C00I 178.7(3) . . . . ?
C00T C00G C00J C00L -0.4(5) . . . . ?
C00T C00Y C011 C00L -1.8(6) . . . . ?
C00W C00Q C00S O002 164.5(3) . . . . ?
C00W C00Q C00S O007 -21.7(5) . . . . ?
C00X C00B C00H O005 7.9(5) . . . . ?
C00X C00B C00H N008 -170.4(3) . . . . ?
C00X C00Z C010 C00C -1.3(5) . . . . ?
C010 C00C C00P C00K 177.5(3) . . . . ?
C011 C00L C00M C00U 179.9(3) . . . . ?
C013 O002 C00S O007 0.4(6) . . . . ?
C013 O002 C00S C00Q 174.2(3) . . . . ?
